data_7158925
loop_
_publ_author_name
'Chaudhry, Mohammad T.'
'Patrick, Brian O.'
'Akine, Shigehisa'
'MacLachlan, Mark J.'

_publ_section_title
;
 Noncooperative guest binding by metal-free [2 + 2] Schiff-base
 macrocycles
;
_journal_name_full 'Organic &amp; Biomolecular Chemistry'
_journal_paper_doi 10.1039/D2OB01511K
_journal_year 2022
_chemical_formula_moiety 'C14 H10 O5'
_chemical_formula_sum 'C14 H10 O5'
_chemical_formula_weight 258.22
_chemical_name_systematic 'diformyl diphenol ether'
_space_group_crystal_system monoclinic
_space_group_IT_number 14
_space_group_name_Hall '-P 2ybc'
_space_group_name_H-M_alt 'P 1 21/c 1'
_atom_sites_solution_hydrogens geom
_atom_sites_solution_primary dual
_audit_creation_date 2021-12-08
_audit_creation_method
;
Olex2 1.3
(compiled 2020.11.12 svn.r5f609507 for OlexSys, GUI svn.r6272)
;
_audit_update_record
;
2022-04-18 deposited with the CCDC.	2022-10-04 downloaded from the CCDC.
;
_cell_angle_alpha 90
_cell_angle_beta 101.923(4)
_cell_angle_gamma 90
_cell_formula_units_Z 4
_cell_length_a 11.2993(15)
_cell_length_b 14.0697(18)
_cell_length_c 7.3760(10)
_cell_measurement_reflns_used 9991
_cell_measurement_temperature 100
_cell_measurement_theta_max 30.517
_cell_measurement_theta_min 2.343
_cell_volume 1147.3(3)
_computing_cell_refinement 'SAINT V8.40A (Bruker, 2019)'
_computing_data_reduction 'SAINT V8.40A (Bruker, 2019)'
_computing_molecular_graphics 'Olex2 1.3 (Dolomanov et al., 2009)'
_computing_publication_material 'Olex2 1.3 (Dolomanov et al., 2009)'
_computing_structure_refinement 'SHELXL 2017/1 (Sheldrick, 2015)'
_computing_structure_solution 'SHELXT 2014/5 (Sheldrick, 2014)'
_diffrn_ambient_temperature 100
_diffrn_detector 'CCD area detector'
_diffrn_detector_area_resol_mean 5.6
_diffrn_detector_type 'Bruker SMART CCD 6000 area detector'
_diffrn_measured_fraction_theta_full 1.000
_diffrn_measured_fraction_theta_max 1.000
_diffrn_measurement_device 'three-circle diffractometer'
_diffrn_measurement_device_type 'Bruker SMART CCD 6000 area detector'
_diffrn_measurement_method '\f and \w scans'
_diffrn_radiation_monochromator graphite
_diffrn_radiation_probe x-ray
_diffrn_radiation_type MoK\a
_diffrn_radiation_wavelength 0.71073
_diffrn_reflns_av_R_equivalents 0.0481
_diffrn_reflns_av_unetI/netI 0.0257
_diffrn_reflns_Laue_measured_fraction_full 1.000
_diffrn_reflns_Laue_measured_fraction_max 1.000
_diffrn_reflns_limit_h_max 16
_diffrn_reflns_limit_h_min -16
_diffrn_reflns_limit_k_max 20
_diffrn_reflns_limit_k_min -20
_diffrn_reflns_limit_l_max 10
_diffrn_reflns_limit_l_min -10
_diffrn_reflns_number 34340
_diffrn_reflns_point_group_measured_fraction_full 1.000
_diffrn_reflns_point_group_measured_fraction_max 1.000
_diffrn_reflns_theta_full 25.242
_diffrn_reflns_theta_max 30.536
_diffrn_reflns_theta_min 1.842
_diffrn_source 'sealed X-ray tube'
_diffrn_source_current 30.0
_diffrn_source_power 1.35
_diffrn_source_target Mo
_diffrn_source_voltage 45.0
_diffrn_standards_number 0
_exptl_absorpt_coefficient_mu 0.115
_exptl_absorpt_correction_T_max 0.7461
_exptl_absorpt_correction_T_min 0.7144
_exptl_absorpt_correction_type multi-scan
_exptl_absorpt_process_details
;
SADABS-2016/2 (Bruker,2016/2) was used for absorption correction.
wR2(int) was 0.0632 before and 0.0598 after correction.
The Ratio of minimum to maximum transmission is 0.9575.
The \l/2 correction factor is Not present.
;
_exptl_crystal_colour 'clear light yellow'
_exptl_crystal_colour_lustre clear
_exptl_crystal_colour_modifier light
_exptl_crystal_colour_primary yellow
_exptl_crystal_density_diffrn 1.495
_exptl_crystal_description block
_exptl_crystal_F_000 536
_exptl_crystal_recrystallization_method 'Slow evaporation from DCM and Hexanes'
_exptl_crystal_size_max 0.24
_exptl_crystal_size_mid 0.21
_exptl_crystal_size_min 0.1
_refine_diff_density_max 0.425
_refine_diff_density_min -0.227
_refine_diff_density_rms 0.054
_refine_ls_extinction_method none
_refine_ls_goodness_of_fit_ref 1.046
_refine_ls_hydrogen_treatment constr
_refine_ls_matrix_type full
_refine_ls_number_parameters 174
_refine_ls_number_reflns 3519
_refine_ls_number_restraints 0
_refine_ls_restrained_S_all 1.046
_refine_ls_R_factor_all 0.0502
_refine_ls_R_factor_gt 0.0387
_refine_ls_shift/su_max 0.000
_refine_ls_shift/su_mean 0.000
_refine_ls_structure_factor_coef Fsqd
_refine_ls_weighting_details 'w=1/[\s^2^(Fo^2^)+(0.0487P)^2^+0.5477P] where P=(Fo^2^+2Fc^2^)/3'
_refine_ls_weighting_scheme calc
_refine_ls_wR_factor_gt 0.1012
_refine_ls_wR_factor_ref 0.1092
_reflns_Friedel_coverage 0.000
_reflns_number_gt 2870
_reflns_number_total 3519
_reflns_threshold_expression 'I > 2\s(I)'
_cod_data_source_file d2ob01511k2.cif
_cod_data_source_block mm491
_cod_database_code 7158925
_shelx_shelxl_version_number 2017/1
_shelx_space_group_comment
;
The symmetry employed for this shelxl refinement is uniquely defined
by the following loop, which should always be used as a source of
symmetry information in preference to the above space-group names.
They are only intended as comments.
;
_shelx_estimated_absorpt_t_max 0.989
_shelx_estimated_absorpt_t_min 0.973
_olex2_refinement_description
;
1.a Aromatic/amide H refined with riding coordinates:
 C4(H4A), C5(H5), C9(H9), C3(H3), C1(H1), C11(H11), C10(H10), C13(H13)
1.b Idealised tetrahedral OH refined as rotating group:
 O2(H2), O4(H4)
;
_olex2_exptl_crystal_mounting_method 'Mounted using parafin oil and a mylar loop'
_olex2_submission_original_sample_id 'diformyl diphenol ether'
_olex2_submission_special_instructions 'No special instructions were received'

loop_
_space_group_symop_operation_xyz
'x, y, z'
'-x, y+1/2, -z+1/2'
'-x, -y, -z'
'x, -y-1/2, z-1/2'

loop_
_atom_site_label
_atom_site_type_symbol
_atom_site_fract_x
_atom_site_fract_y
_atom_site_fract_z
_atom_site_U_iso_or_equiv
_atom_site_adp_type
_atom_site_occupancy
_atom_site_site_symmetry_order
_atom_site_calc_flag
_atom_site_refinement_flags_posn
_atom_site_refinement_flags_adp
_atom_site_refinement_flags_occupancy
_atom_site_disorder_assembly
_atom_site_disorder_group
O2 O 0.39151(7) 0.51860(6) 0.68984(11) 0.01523(17) Uani 1 1 d . . . . .
H2 H 0.426775 0.559413 0.760206 0.023 Uiso 1 1 calc R U . . .
O1 O 0.57233(8) 0.59439(6) 0.92085(11) 0.01777(18) Uani 1 1 d . . . . .
O3 O 0.31493(7) 0.37531(6) 0.43819(11) 0.01640(17) Uani 1 1 d . . . . .
O4 O 0.10537(8) 0.40989(7) 0.21767(11) 0.02107(19) Uani 1 1 d . . . . .
H4 H 0.035739 0.416729 0.159645 0.032 Uiso 1 1 calc R U . . .
O5 O -0.13209(9) 0.40751(8) 0.16905(14) 0.0317(2) Uani 1 1 d . . . . .
C7 C 0.46886(9) 0.44775(8) 0.67429(14) 0.0124(2) Uani 1 1 d . . . . .
C8 C 0.21484(9) 0.37034(8) 0.51721(15) 0.0136(2) Uani 1 1 d . . . . .
C6 C 0.42903(9) 0.37261(8) 0.55215(14) 0.0136(2) Uani 1 1 d . . . . .
C14 C 0.10421(10) 0.38721(8) 0.39504(15) 0.0146(2) Uani 1 1 d . . . . .
C2 C 0.58932(9) 0.44677(8) 0.77448(14) 0.0127(2) Uani 1 1 d . . . . .
C4 C 0.62600(10) 0.29832(8) 0.63036(15) 0.0160(2) Uani 1 1 d . . . . .
H4A H 0.677413 0.248593 0.615631 0.019 Uiso 1 1 calc R U . . .
C5 C 0.50681(10) 0.30000(8) 0.52912(15) 0.0153(2) Uani 1 1 d . . . . .
H5 H 0.479570 0.251534 0.445109 0.018 Uiso 1 1 calc R U . . .
C9 C 0.21733(10) 0.34733(8) 0.70050(15) 0.0150(2) Uani 1 1 d . . . . .
H9 H 0.291058 0.335853 0.780451 0.018 Uiso 1 1 calc R U . . .
C3 C 0.66645(9) 0.37148(8) 0.75259(15) 0.0146(2) Uani 1 1 d . . . . .
H3 H 0.745463 0.370760 0.820841 0.017 Uiso 1 1 calc R U . . .
C1 C 0.63480(10) 0.52568(8) 0.89737(15) 0.0149(2) Uani 1 1 d . . . . .
H1 H 0.714897 0.523977 0.961099 0.018 Uiso 1 1 calc R U . . .
C11 C 0.00042(10) 0.35668(9) 0.64812(17) 0.0183(2) Uani 1 1 d . . . . .
H11 H -0.070984 0.352343 0.691650 0.022 Uiso 1 1 calc R U . . .
C12 C -0.00354(10) 0.37906(8) 0.46123(16) 0.0170(2) Uani 1 1 d . . . . .
C10 C 0.10990(10) 0.34116(8) 0.76689(16) 0.0172(2) Uani 1 1 d . . . . .
H10 H 0.112548 0.326631 0.890666 0.021 Uiso 1 1 calc R U . . .
C13 C -0.11986(11) 0.39306(10) 0.33621(19) 0.0249(3) Uani 1 1 d . . . . .
H13 H -0.189123 0.390954 0.385739 0.030 Uiso 1 1 calc R U . . .

loop_
_atom_site_aniso_label
_atom_site_aniso_U_11
_atom_site_aniso_U_22
_atom_site_aniso_U_33
_atom_site_aniso_U_23
_atom_site_aniso_U_13
_atom_site_aniso_U_12
O2 0.0122(3) 0.0173(4) 0.0158(4) 0.0001(3) 0.0021(3) 0.0033(3)
O1 0.0204(4) 0.0175(4) 0.0153(4) -0.0009(3) 0.0035(3) 0.0010(3)
O3 0.0097(3) 0.0272(4) 0.0118(3) 0.0007(3) 0.0011(3) -0.0024(3)
O4 0.0183(4) 0.0304(5) 0.0126(4) 0.0034(3) -0.0013(3) 0.0021(3)
O5 0.0213(5) 0.0425(6) 0.0266(5) 0.0017(4) -0.0059(4) 0.0079(4)
C7 0.0107(4) 0.0154(5) 0.0116(4) 0.0025(4) 0.0036(3) 0.0011(4)
C8 0.0113(4) 0.0154(5) 0.0139(5) -0.0009(4) 0.0022(4) -0.0015(4)
C6 0.0103(4) 0.0189(5) 0.0112(4) 0.0017(4) 0.0011(3) -0.0017(4)
C14 0.0146(5) 0.0150(5) 0.0131(5) -0.0005(4) 0.0001(4) 0.0008(4)
C2 0.0110(4) 0.0159(5) 0.0113(4) 0.0014(4) 0.0027(3) -0.0002(4)
C4 0.0156(5) 0.0160(5) 0.0174(5) 0.0012(4) 0.0053(4) 0.0031(4)
C5 0.0166(5) 0.0154(5) 0.0144(5) -0.0004(4) 0.0043(4) -0.0021(4)
C9 0.0128(5) 0.0178(5) 0.0138(5) 0.0005(4) 0.0012(4) -0.0013(4)
C3 0.0111(4) 0.0189(5) 0.0137(5) 0.0021(4) 0.0027(4) 0.0014(4)
C1 0.0138(5) 0.0190(5) 0.0117(4) 0.0009(4) 0.0022(4) -0.0013(4)
C11 0.0131(5) 0.0210(5) 0.0220(5) -0.0014(4) 0.0061(4) -0.0001(4)
C12 0.0123(5) 0.0173(5) 0.0201(5) -0.0012(4) 0.0005(4) 0.0021(4)
C10 0.0172(5) 0.0195(5) 0.0157(5) 0.0009(4) 0.0053(4) -0.0018(4)
C13 0.0140(5) 0.0295(7) 0.0289(6) -0.0007(5) -0.0008(4) 0.0045(5)

loop_
_atom_type_symbol
_atom_type_description
_atom_type_scat_dispersion_real
_atom_type_scat_dispersion_imag
_atom_type_scat_source
C C 0.0033 0.0016 'International Tables Vol C Tables 4.2.6.8 and 6.1.1.4'
H H 0.0000 0.0000 'International Tables Vol C Tables 4.2.6.8 and 6.1.1.4'
O O 0.0106 0.0060 'International Tables Vol C Tables 4.2.6.8 and 6.1.1.4'

loop_
_geom_angle_atom_site_label_1
_geom_angle_atom_site_label_2
_geom_angle_atom_site_label_3
_geom_angle
_geom_angle_site_symmetry_1
_geom_angle_site_symmetry_3
_geom_angle_publ_flag
C7 O2 H2 109.5 . . ?
C8 O3 C6 118.96(8) . . ?
C14 O4 H4 109.5 . . ?
O2 C7 C6 119.04(9) . . ?
O2 C7 C2 122.45(10) . . ?
C6 C7 C2 118.50(10) . . ?
O3 C8 C14 114.87(9) . . ?
O3 C8 C9 124.92(9) . . ?
C9 C8 C14 120.17(10) . . ?
O3 C6 C7 120.26(10) . . ?
C5 C6 O3 118.78(10) . . ?
C5 C6 C7 120.61(10) . . ?
O4 C14 C8 118.51(10) . . ?
O4 C14 C12 122.56(10) . . ?
C8 C14 C12 118.93(10) . . ?
C7 C2 C1 119.81(10) . . ?
C3 C2 C7 120.22(10) . . ?
C3 C2 C1 119.95(10) . . ?
C5 C4 H4A 120.4 . . ?
C3 C4 H4A 120.4 . . ?
C3 C4 C5 119.19(10) . . ?
C6 C5 C4 120.93(10) . . ?
C6 C5 H5 119.5 . . ?
C4 C5 H5 119.5 . . ?
C8 C9 H9 119.6 . . ?
C8 C9 C10 120.73(10) . . ?
C10 C9 H9 119.6 . . ?
C2 C3 H3 119.7 . . ?
C4 C3 C2 120.53(10) . . ?
C4 C3 H3 119.7 . . ?
O1 C1 C2 123.17(10) . . ?
O1 C1 H1 118.4 . . ?
C2 C1 H1 118.4 . . ?
C12 C11 H11 119.9 . . ?
C10 C11 H11 119.9 . . ?
C10 C11 C12 120.11(10) . . ?
C14 C12 C13 120.15(11) . . ?
C11 C12 C14 120.27(10) . . ?
C11 C12 C13 119.58(11) . . ?
C9 C10 H10 120.1 . . ?
C11 C10 C9 119.77(10) . . ?
C11 C10 H10 120.1 . . ?
O5 C13 C12 123.92(12) . . ?
O5 C13 H13 118.0 . . ?
C12 C13 H13 118.0 . . ?

loop_
_geom_bond_atom_site_label_1
_geom_bond_atom_site_label_2
_geom_bond_distance
_geom_bond_site_symmetry_2
_geom_bond_publ_flag
O2 H2 0.8200 . ?
O2 C7 1.3462(13) . ?
O1 C1 1.2302(14) . ?
O3 C8 1.3770(13) . ?
O3 C6 1.3865(12) . ?
O4 H4 0.8200 . ?
O4 C14 1.3493(13) . ?
O5 C13 1.2289(17) . ?
C7 C6 1.4015(15) . ?
C7 C2 1.4083(14) . ?
C8 C14 1.4020(15) . ?
C8 C9 1.3848(15) . ?
C6 C5 1.3808(16) . ?
C14 C12 1.4070(16) . ?
C2 C3 1.4021(15) . ?
C2 C1 1.4580(15) . ?
C4 H4A 0.9300 . ?
C4 C5 1.3987(15) . ?
C4 C3 1.3824(16) . ?
C5 H5 0.9300 . ?
C9 H9 0.9300 . ?
C9 C10 1.4023(15) . ?
C3 H3 0.9300 . ?
C1 H1 0.9300 . ?
C11 H11 0.9300 . ?
C11 C12 1.4056(17) . ?
C11 C10 1.3775(16) . ?
C12 C13 1.4546(16) . ?
C10 H10 0.9300 . ?
C13 H13 0.9300 . ?

loop_
_geom_torsion_atom_site_label_1
_geom_torsion_atom_site_label_2
_geom_torsion_atom_site_label_3
_geom_torsion_atom_site_label_4
_geom_torsion
_geom_torsion_site_symmetry_1
_geom_torsion_site_symmetry_2
_geom_torsion_site_symmetry_3
_geom_torsion_site_symmetry_4
_geom_torsion_publ_flag
O2 C7 C6 O3 5.23(15) . . . . ?
O2 C7 C6 C5 178.32(10) . . . . ?
O2 C7 C2 C3 -179.68(10) . . . . ?
O2 C7 C2 C1 -1.40(15) . . . . ?
O3 C8 C14 O4 -2.52(15) . . . . ?
O3 C8 C14 C12 176.92(10) . . . . ?
O3 C8 C9 C10 -177.97(11) . . . . ?
O3 C6 C5 C4 174.87(10) . . . . ?
O4 C14 C12 C11 -179.01(11) . . . . ?
O4 C14 C12 C13 1.45(18) . . . . ?
C7 C6 C5 C4 1.68(16) . . . . ?
C7 C2 C3 C4 1.13(16) . . . . ?
C7 C2 C1 O1 0.76(16) . . . . ?
C8 O3 C6 C7 -67.02(13) . . . . ?
C8 O3 C6 C5 119.76(11) . . . . ?
C8 C14 C12 C11 1.57(17) . . . . ?
C8 C14 C12 C13 -177.97(11) . . . . ?
C8 C9 C10 C11 1.00(18) . . . . ?
C6 O3 C8 C14 171.26(10) . . . . ?
C6 O3 C8 C9 -11.06(16) . . . . ?
C6 C7 C2 C3 -0.58(15) . . . . ?
C6 C7 C2 C1 177.70(9) . . . . ?
C14 C8 C9 C10 -0.41(17) . . . . ?
C14 C12 C13 O5 3.8(2) . . . . ?
C2 C7 C6 O3 -173.91(9) . . . . ?
C2 C7 C6 C5 -0.82(15) . . . . ?
C5 C4 C3 C2 -0.29(16) . . . . ?
C9 C8 C14 O4 179.69(10) . . . . ?
C9 C8 C14 C12 -0.87(16) . . . . ?
C3 C2 C1 O1 179.04(10) . . . . ?
C3 C4 C5 C6 -1.12(16) . . . . ?
C1 C2 C3 C4 -177.14(10) . . . . ?
C11 C12 C13 O5 -175.76(13) . . . . ?
C12 C11 C10 C9 -0.29(18) . . . . ?
C10 C11 C12 C14 -1.00(18) . . . . ?
C10 C11 C12 C13 178.54(12) . . . . ?
